data_4343423
loop_
_publ_author_name
'Fliedel, Christophe'
'Rosa, Vitor'
'Falceto, Andr\'es'
'Rosa, Patrick'
'Alvarez, Santiago'
'Braunstein, Pierre'

_publ_section_title
;
 Unsymmetrical Chelation of N-Thioether-Functionalized
 Bis(diphenylphosphino)amine-Type Ligands and Substituent Effects on the
 Nuclearity of Iron(II) Complexes: Structures, Magnetism, and Bonding.
;
_journal_issue 13
_journal_name_full 'Inorganic chemistry'
_journal_page_first 6547
_journal_page_last 6559
_journal_paper_doi 10.1021/acs.inorgchem.5b00834
_journal_volume 54
_journal_year 2015
_chemical_formula_moiety 'C64 H57 Fe N2 O2 P4 S2, F6 P'
_chemical_formula_sum 'C64 H57 F6 Fe N2 O2 P5 S2'
_chemical_formula_weight 1274.93
_chemical_name_systematic
;
 ?
;
_space_group_crystal_system monoclinic
_space_group_IT_number 14
_space_group_name_Hall '-P 2ybc'
_space_group_name_H-M_alt 'P 1 21/c 1'
_symmetry_space_group_name_Hall '-P 2ybc'
_symmetry_space_group_name_H-M 'P 1 21/c 1'
_atom_sites_solution_hydrogens geom
_atom_sites_solution_primary direct
_atom_sites_solution_secondary difmap
_audit_creation_method SHELXL-2013
_cell_angle_alpha 90
_cell_angle_beta 106.899(2)
_cell_angle_gamma 90
_cell_formula_units_Z 4
_cell_length_a 10.7306(2)
_cell_length_b 25.6029(8)
_cell_length_c 23.5000(6)
_cell_measurement_reflns_used 27861
_cell_measurement_temperature 173(2)
_cell_measurement_theta_max 27.485
_cell_measurement_theta_min 0.998
_cell_volume 6177.5(3)
_computing_cell_refinement 'Denzo (Nonius B.V., 1998)'
_computing_data_collection 'Collect (Nonius B.V., 1998)'
_computing_data_reduction 'Denzo (Nonius B.V., 1998)'
_computing_molecular_graphics 'PLATON 98 (Spek, 1998)'
_computing_publication_material 'SHELXL-2013 (Sheldrick, 2013)'
_computing_structure_refinement 'SHELXL-2013 (Sheldrick, 2013)'
_computing_structure_solution 'SHELXS-2013 (Sheldrick, 2013)'
_diffrn_ambient_temperature 173(2)
_diffrn_measured_fraction_theta_full 0.999
_diffrn_measured_fraction_theta_max 0.997
_diffrn_measurement_device_type KappaCCD
_diffrn_measurement_method 'phi and omega scans'
_diffrn_radiation_type MoK\a
_diffrn_radiation_wavelength 0.71073
_diffrn_reflns_av_R_equivalents 0.1510
_diffrn_reflns_av_unetI/netI 0.1599
_diffrn_reflns_laue_measured_fraction_full 0.999
_diffrn_reflns_laue_measured_fraction_max 0.997
_diffrn_reflns_limit_h_max 13
_diffrn_reflns_limit_h_min -13
_diffrn_reflns_limit_k_max 30
_diffrn_reflns_limit_k_min -33
_diffrn_reflns_limit_l_max 30
_diffrn_reflns_limit_l_min -19
_diffrn_reflns_number 35353
_diffrn_reflns_point_group_measured_fraction_full 0.999
_diffrn_reflns_point_group_measured_fraction_max 0.997
_diffrn_reflns_theta_full 25.242
_diffrn_reflns_theta_max 27.487
_diffrn_reflns_theta_min 1.205
_diffrn_source 'sealed tube'
_exptl_absorpt_coefficient_mu 0.504
_exptl_absorpt_correction_type none
_exptl_crystal_colour red
_exptl_crystal_density_diffrn 1.371
_exptl_crystal_description prism
_exptl_crystal_F_000 2632
_exptl_crystal_size_max 0.20
_exptl_crystal_size_mid 0.15
_exptl_crystal_size_min 0.10
_platon_squeeze_details
;
 The residual electron density was assigned to a molecule of the 
 pentane solvent [203/4 = 51 e per asymmetric unit; one molecule
 of C5H12 would give 42e].
;
_refine_diff_density_max 0.747
_refine_diff_density_min -1.247
_refine_diff_density_rms 0.144
_refine_ls_extinction_method none
_refine_ls_goodness_of_fit_ref 1.027
_refine_ls_hydrogen_treatment constr
_refine_ls_matrix_type full
_refine_ls_number_parameters 742
_refine_ls_number_reflns 14119
_refine_ls_number_restraints 0
_refine_ls_restrained_S_all 1.027
_refine_ls_R_factor_all 0.1433
_refine_ls_R_factor_gt 0.0848
_refine_ls_shift/su_max 0.001
_refine_ls_shift/su_mean 0.000
_refine_ls_structure_factor_coef Fsqd
_refine_ls_weighting_details 'w=1/[\s^2^(Fo^2^)+(0.0990P)^2^] where P=(Fo^2^+2Fc^2^)/3'
_refine_ls_weighting_scheme calc
_refine_ls_wR_factor_gt 0.1880
_refine_ls_wR_factor_ref 0.2119
_reflns_Friedel_coverage 0.000
_reflns_number_gt 8319
_reflns_number_total 14119
_reflns_threshold_expression 'I > 2\s(I)'
_cod_data_source_file ic5b00834_si_002.cif
_cod_data_source_block vitor26
_cod_depositor_comments 'Adding full bibliography for 4343421--4343423.cif.'
_cod_database_code 4343423
_shelx_space_group_comment
;
The symmetry employed for this shelxl refinement is uniquely defined
by the following loop, which should always be used as a source of
symmetry information in preference to the above space-group names.
They are only intended as comments.
;
_shelxl_version_number 2013-4

loop_
_space_group_symop_operation_xyz
'x, y, z'
'-x, y+1/2, -z+1/2'
'-x, -y, -z'
'x, -y-1/2, z-1/2'

loop_
_atom_site_label
_atom_site_type_symbol
_atom_site_fract_x
_atom_site_fract_y
_atom_site_fract_z
_atom_site_U_iso_or_equiv
_atom_site_adp_type
_atom_site_occupancy
_atom_site_site_symmetry_order
_atom_site_calc_flag
_atom_site_refinement_flags_posn
_atom_site_refinement_flags_adp
C1 C 0.1550(4) 0.69830(17) 0.38453(19) 0.0212(9) Uani 1 1 d . .
C2 C 0.2896(4) 0.69906(17) 0.4031(2) 0.0227(10) Uani 1 1 d . .
H2 H 0.3352 0.7240 0.3867 0.027 Uiso 1 1 calc R U
C3 C 0.3590(4) 0.66351(19) 0.4455(2) 0.0294(11) Uani 1 1 d . .
H3 H 0.4515 0.6644 0.4577 0.035 Uiso 1 1 calc R U
C4 C 0.2947(4) 0.62699(19) 0.4702(2) 0.0298(11) Uani 1 1 d . .
C5 C 0.1591(4) 0.62795(19) 0.4535(2) 0.0310(11) Uani 1 1 d . .
H5 H 0.1134 0.6041 0.4710 0.037 Uiso 1 1 calc R U
C6 C 0.0904(4) 0.66347(18) 0.4114(2) 0.0296(11) Uani 1 1 d . .
H6 H -0.0020 0.6640 0.4009 0.035 Uiso 1 1 calc R U
C7 C 0.5273(5) 0.5719(2) 0.5058(3) 0.0449(14) Uani 1 1 d . .
H7A H 0.5113 0.5662 0.4631 0.067 Uiso 1 1 calc R U
H7B H 0.5752 0.5421 0.5279 0.067 Uiso 1 1 calc R U
H7C H 0.5787 0.6038 0.5177 0.067 Uiso 1 1 calc R U
C8 C -0.1720(4) 0.73548(16) 0.3483(2) 0.0196(9) Uani 1 1 d . .
C9 C -0.1232(4) 0.76003(17) 0.4041(2) 0.0249(10) Uani 1 1 d . .
H9 H -0.0357 0.7721 0.4164 0.030 Uiso 1 1 calc R U
C10 C -0.2010(5) 0.76665(18) 0.4409(2) 0.0299(11) Uani 1 1 d . .
H10 H -0.1667 0.7827 0.4787 0.036 Uiso 1 1 calc R U
C11 C -0.3296(5) 0.7500(2) 0.4229(2) 0.0319(11) Uani 1 1 d . .
H11 H -0.3836 0.7552 0.4481 0.038 Uiso 1 1 calc R U
C12 C -0.3790(5) 0.72602(19) 0.3686(2) 0.0325(12) Uani 1 1 d . .
H12 H -0.4667 0.7141 0.3566 0.039 Uiso 1 1 calc R U
C13 C -0.3008(4) 0.71921(18) 0.3315(2) 0.0247(10) Uani 1 1 d . .
H13 H -0.3361 0.7031 0.2938 0.030 Uiso 1 1 calc R U
C14 C -0.1184(4) 0.66978(17) 0.2598(2) 0.0217(10) Uani 1 1 d . .
C15 C -0.0444(5) 0.62486(19) 0.2737(2) 0.0346(12) Uani 1 1 d . .
H15 H 0.0361 0.6253 0.3044 0.042 Uiso 1 1 calc R U
C16 C -0.0883(6) 0.5792(2) 0.2427(3) 0.0478(15) Uani 1 1 d . .
H16 H -0.0362 0.5486 0.2518 0.057 Uiso 1 1 calc R U
C17 C -0.2065(6) 0.5773(2) 0.1986(3) 0.0447(14) Uani 1 1 d . .
H17 H -0.2370 0.5454 0.1786 0.054 Uiso 1 1 calc R U
C18 C -0.2782(5) 0.6218(2) 0.1845(2) 0.0384(13) Uani 1 1 d . .
H18 H -0.3590 0.6210 0.1541 0.046 Uiso 1 1 calc R U
C19 C -0.2347(4) 0.66828(18) 0.2140(2) 0.0256(10) Uani 1 1 d . .
H19 H -0.2846 0.6992 0.2028 0.031 Uiso 1 1 calc R U
C20 C 0.2428(4) 0.82267(17) 0.35819(19) 0.0206(9) Uani 1 1 d . .
C21 C 0.3748(4) 0.82992(18) 0.3663(2) 0.0279(11) Uani 1 1 d . .
H21 H 0.4172 0.8109 0.3426 0.033 Uiso 1 1 calc R U
C22 C 0.4464(5) 0.8650(2) 0.4092(2) 0.0335(12) Uani 1 1 d . .
H22 H 0.5369 0.8697 0.4145 0.040 Uiso 1 1 calc R U
C23 C 0.3849(5) 0.8930(2) 0.4441(2) 0.0376(12) Uani 1 1 d . .
H23 H 0.4325 0.9176 0.4725 0.045 Uiso 1 1 calc R U
C24 C 0.2538(5) 0.88475(19) 0.4371(2) 0.0327(11) Uani 1 1 d . .
H24 H 0.2121 0.9028 0.4619 0.039 Uiso 1 1 calc R U
C25 C 0.1836(4) 0.85069(18) 0.3948(2) 0.0283(11) Uani 1 1 d . .
H25 H 0.0934 0.8460 0.3901 0.034 Uiso 1 1 calc R U
C26 C 0.2507(4) 0.75091(18) 0.2646(2) 0.0221(10) Uani 1 1 d . .
C27 C 0.2650(4) 0.69674(19) 0.2626(2) 0.0302(11) Uani 1 1 d . .
H27 H 0.2197 0.6746 0.2822 0.036 Uiso 1 1 calc R U
C28 C 0.3450(5) 0.6753(2) 0.2319(2) 0.0399(13) Uani 1 1 d . .
H28 H 0.3546 0.6384 0.2308 0.048 Uiso 1 1 calc R U
C29 C 0.4108(5) 0.7071(3) 0.2031(2) 0.0442(15) Uani 1 1 d . .
H29 H 0.4649 0.6920 0.1819 0.053 Uiso 1 1 calc R U
C30 C 0.3986(5) 0.7609(3) 0.2049(2) 0.0434(14) Uani 1 1 d . .
H30 H 0.4440 0.7828 0.1851 0.052 Uiso 1 1 calc R U
C31 C 0.3189(4) 0.7822(2) 0.2359(2) 0.0318(11) Uani 1 1 d . .
H31 H 0.3110 0.8191 0.2376 0.038 Uiso 1 1 calc R U
C32 C -0.1077(4) 0.87964(16) 0.07827(19) 0.0203(9) Uani 1 1 d . .
C33 C -0.1616(4) 0.85245(17) 0.02629(19) 0.0224(10) Uani 1 1 d . .
H33 H -0.1770 0.8160 0.0280 0.027 Uiso 1 1 calc R U
C34 C -0.1941(4) 0.87778(18) -0.0292(2) 0.0253(10) Uani 1 1 d . .
H34 H -0.2302 0.8584 -0.0647 0.030 Uiso 1 1 calc R U
C35 C -0.1737(5) 0.93063(18) -0.0321(2) 0.0297(11) Uani 1 1 d . .
C36 C -0.1170(5) 0.95759(18) 0.0203(2) 0.0313(11) Uani 1 1 d . .
H36 H -0.1004 0.9939 0.0185 0.038 Uiso 1 1 calc R U
C37 C -0.0840(4) 0.93318(17) 0.0749(2) 0.0272(11) Uani 1 1 d . .
H37 H -0.0455 0.9526 0.1101 0.033 Uiso 1 1 calc R U
C38 C -0.2989(6) 0.9237(2) -0.1545(2) 0.0513(16) Uani 1 1 d . .
H38A H -0.2424 0.8946 -0.1583 0.077 Uiso 1 1 calc R U
H38B H -0.3292 0.9422 -0.1926 0.077 Uiso 1 1 calc R U
H38C H -0.3740 0.9101 -0.1435 0.077 Uiso 1 1 calc R U
C39 C -0.2474(4) 0.76697(17) 0.11086(19) 0.0212(9) Uani 1 1 d . .
C40 C -0.2689(5) 0.71831(18) 0.0829(2) 0.0269(10) Uani 1 1 d . .
H40 H -0.1970 0.6965 0.0832 0.032 Uiso 1 1 calc R U
C41 C -0.3946(5) 0.7015(2) 0.0547(2) 0.0347(12) Uani 1 1 d . .
H41 H -0.4086 0.6678 0.0371 0.042 Uiso 1 1 calc R U
C42 C -0.4983(5) 0.7332(2) 0.0520(2) 0.0385(13) Uani 1 1 d . .
H42 H -0.5838 0.7220 0.0312 0.046 Uiso 1 1 calc R U
C43 C -0.4799(5) 0.7816(2) 0.0793(2) 0.0340(12) Uani 1 1 d . .
H43 H -0.5528 0.8031 0.0779 0.041 Uiso 1 1 calc R U
C44 C -0.3560(4) 0.79855(18) 0.1086(2) 0.0265(10) Uani 1 1 d . .
H44 H -0.3438 0.8318 0.1273 0.032 Uiso 1 1 calc R U
C45 C 0.0224(4) 0.75325(18) 0.12134(19) 0.0221(9) Uani 1 1 d . .
C46 C 0.0390(4) 0.69965(18) 0.1334(2) 0.0300(11) Uani 1 1 d . .
H46 H 0.0034 0.6842 0.1620 0.036 Uiso 1 1 calc R U
C47 C 0.1069(5) 0.6693(2) 0.1039(2) 0.0384(13) Uani 1 1 d . .
H47 H 0.1161 0.6328 0.1117 0.046 Uiso 1 1 calc R U
C48 C 0.1617(5) 0.6913(2) 0.0630(2) 0.0385(13) Uani 1 1 d . .
H48 H 0.2068 0.6701 0.0423 0.046 Uiso 1 1 calc R U
C49 C 0.1503(4) 0.7446(2) 0.0525(2) 0.0354(12) Uani 1 1 d . .
H49 H 0.1896 0.7602 0.0252 0.043 Uiso 1 1 calc R U
C50 C 0.0814(4) 0.77557(19) 0.0817(2) 0.0269(11) Uani 1 1 d . .
H50 H 0.0746 0.8121 0.0745 0.032 Uiso 1 1 calc R U
C51 C -0.1398(4) 0.93305(17) 0.2084(2) 0.0242(10) Uani 1 1 d . .
C52 C -0.2554(5) 0.94117(19) 0.1641(2) 0.0347(12) Uani 1 1 d . .
H52 H -0.2748 0.9203 0.1293 0.042 Uiso 1 1 calc R U
C53 C -0.3445(5) 0.9794(2) 0.1695(3) 0.0428(14) Uani 1 1 d . .
H53 H -0.4237 0.9841 0.1387 0.051 Uiso 1 1 calc R U
C54 C -0.3167(5) 1.0099(2) 0.2193(3) 0.0450(15) Uani 1 1 d . .
H54 H -0.3752 1.0369 0.2224 0.054 Uiso 1 1 calc R U
C55 C -0.2028(5) 1.0017(2) 0.2657(3) 0.0510(17) Uani 1 1 d . .
H55 H -0.1848 1.0218 0.3011 0.061 Uiso 1 1 calc R U
C56 C -0.1164(5) 0.9633(2) 0.2588(3) 0.0378(13) Uani 1 1 d . .
H56 H -0.0383 0.9579 0.2900 0.045 Uiso 1 1 calc R U
C57 C 0.1318(4) 0.90867(16) 0.2165(2) 0.0226(10) Uani 1 1 d . .
C58 C 0.1965(4) 0.90591(18) 0.1734(2) 0.0288(11) Uani 1 1 d . .
H58 H 0.1539 0.8914 0.1355 0.035 Uiso 1 1 calc R U
C59 C 0.3235(5) 0.9244(2) 0.1854(3) 0.0395(14) Uani 1 1 d . .
H59 H 0.3681 0.9225 0.1559 0.047 Uiso 1 1 calc R U
C60 C 0.3834(5) 0.94534(19) 0.2398(3) 0.0385(13) Uani 1 1 d . .
H60 H 0.4691 0.9589 0.2475 0.046 Uiso 1 1 calc R U
C61 C 0.3227(5) 0.94731(19) 0.2838(3) 0.0378(13) Uani 1 1 d . .
H61 H 0.3672 0.9610 0.3218 0.045 Uiso 1 1 calc R U
C62 C 0.1973(4) 0.92932(18) 0.2724(2) 0.0296(11) Uani 1 1 d . .
H62 H 0.1547 0.9309 0.3026 0.036 Uiso 1 1 calc R U
C63 C -0.2211(4) 0.84553(17) 0.2877(2) 0.0234(10) Uani 1 1 d . .
C64 C -0.3228(5) 0.8678(2) 0.3115(2) 0.0340(12) Uani 1 1 d . .
H64A H -0.3282 0.8473 0.3459 0.051 Uiso 1 1 calc R U
H64B H -0.4069 0.8669 0.2807 0.051 Uiso 1 1 calc R U
H64C H -0.3006 0.9041 0.3237 0.051 Uiso 1 1 calc R U
N1 N 0.0855(3) 0.73141(13) 0.33724(16) 0.0206(8) Uani 1 1 d . .
N2 N -0.0770(3) 0.85395(13) 0.13507(15) 0.0181(8) Uani 1 1 d . .
O1 O -0.1013(3) 0.84580(11) 0.31693(13) 0.0214(7) Uani 1 1 d . .
O2 O -0.2503(3) 0.82431(11) 0.23639(14) 0.0231(7) Uani 1 1 d . .
F1 F 0.4726(3) 0.03120(13) 0.39722(17) 0.0585(9) Uani 1 1 d . .
F2 F 0.6765(4) 0.02932(17) 0.45899(17) 0.0906(15) Uani 1 1 d . .
F3 F 0.5984(3) 0.10235(12) 0.40821(17) 0.0630(10) Uani 1 1 d . .
F4 F 0.7525(4) 0.05461(17) 0.3844(3) 0.110(2) Uani 1 1 d . .
F5 F 0.5487(4) 0.05670(15) 0.32262(17) 0.0780(12) Uani 1 1 d . .
F6 F 0.6275(3) -0.01603(12) 0.37267(16) 0.0556(9) Uani 1 1 d . .
P1 P -0.07516(10) 0.73201(4) 0.29662(5) 0.0181(3) Uani 1 1 d . .
P2 P 0.13990(10) 0.78107(4) 0.30015(5) 0.0179(3) Uani 1 1 d . .
P3 P -0.08479(10) 0.78908(4) 0.15451(5) 0.0177(2) Uani 1 1 d . .
P4 P -0.02929(11) 0.87990(4) 0.20503(5) 0.0188(3) Uani 1 1 d . .
P5 P 0.61325(13) 0.04277(5) 0.39075(7) 0.0383(4) Uani 1 1 d . .
S1 S 0.37496(13) 0.57858(6) 0.52206(7) 0.0435(4) Uani 1 1 d . .
S2 S -0.21014(18) 0.96753(6) -0.09857(6) 0.0550(4) Uani 1 1 d . .
Fe1 Fe -0.05904(5) 0.80665(2) 0.24987(3) 0.01711(16) Uani 1 1 d . .

loop_
_atom_site_aniso_label
_atom_site_aniso_U_11
_atom_site_aniso_U_22
_atom_site_aniso_U_33
_atom_site_aniso_U_23
_atom_site_aniso_U_13
_atom_site_aniso_U_12
C1 0.023(2) 0.024(2) 0.014(2) 0.0004(18) 0.0027(18) -0.0036(19)
C2 0.023(2) 0.026(2) 0.019(2) 0.0053(19) 0.0046(19) -0.0003(19)
C3 0.020(2) 0.035(3) 0.028(3) 0.008(2) -0.001(2) -0.001(2)
C4 0.027(2) 0.034(3) 0.028(3) 0.009(2) 0.007(2) 0.003(2)
C5 0.024(2) 0.034(3) 0.033(3) 0.014(2) 0.006(2) -0.001(2)
C6 0.025(2) 0.031(3) 0.033(3) 0.003(2) 0.009(2) 0.000(2)
C7 0.031(3) 0.047(3) 0.050(4) 0.017(3) 0.001(3) 0.009(3)
C8 0.019(2) 0.021(2) 0.022(2) 0.0073(19) 0.0107(18) 0.0044(18)
C9 0.026(2) 0.026(2) 0.022(3) 0.002(2) 0.005(2) -0.004(2)
C10 0.042(3) 0.027(3) 0.027(3) 0.001(2) 0.018(2) 0.007(2)
C11 0.036(3) 0.041(3) 0.026(3) 0.006(2) 0.021(2) 0.008(2)
C12 0.026(2) 0.041(3) 0.034(3) 0.007(2) 0.013(2) 0.001(2)
C13 0.021(2) 0.034(3) 0.019(2) -0.002(2) 0.0063(19) 0.002(2)
C14 0.023(2) 0.023(2) 0.021(2) 0.0004(19) 0.0106(19) 0.0016(19)
C15 0.036(3) 0.031(3) 0.032(3) -0.003(2) 0.003(2) -0.001(2)
C16 0.056(4) 0.025(3) 0.058(4) -0.009(3) 0.011(3) 0.005(3)
C17 0.055(4) 0.026(3) 0.049(4) -0.013(3) 0.008(3) -0.005(3)
C18 0.041(3) 0.040(3) 0.028(3) 0.001(2) 0.000(2) -0.010(3)
C19 0.028(2) 0.025(2) 0.022(3) -0.001(2) 0.005(2) -0.002(2)
C20 0.022(2) 0.023(2) 0.016(2) 0.0002(18) 0.0041(18) -0.0042(19)
C21 0.024(2) 0.030(3) 0.030(3) -0.006(2) 0.009(2) -0.006(2)
C22 0.027(2) 0.040(3) 0.031(3) -0.004(2) 0.005(2) 0.001(2)
C23 0.039(3) 0.039(3) 0.032(3) -0.007(2) 0.006(2) -0.006(2)
C24 0.035(3) 0.037(3) 0.026(3) -0.012(2) 0.008(2) -0.001(2)
C25 0.025(2) 0.033(3) 0.027(3) -0.002(2) 0.008(2) -0.006(2)
C26 0.014(2) 0.032(2) 0.020(2) 0.002(2) 0.0038(17) 0.0010(19)
C27 0.024(2) 0.036(3) 0.029(3) -0.008(2) 0.003(2) -0.001(2)
C28 0.031(3) 0.053(3) 0.032(3) -0.017(3) 0.003(2) 0.012(3)
C29 0.022(3) 0.083(5) 0.026(3) -0.012(3) 0.004(2) 0.016(3)
C30 0.030(3) 0.081(4) 0.023(3) 0.005(3) 0.014(2) 0.010(3)
C31 0.021(2) 0.045(3) 0.029(3) 0.004(2) 0.005(2) 0.003(2)
C32 0.026(2) 0.024(2) 0.012(2) 0.0069(18) 0.0074(18) 0.0007(19)
C33 0.023(2) 0.024(2) 0.020(2) 0.0025(19) 0.0055(19) -0.0033(19)
C34 0.029(2) 0.029(3) 0.013(2) 0.0025(19) -0.0010(19) 0.000(2)
C35 0.035(3) 0.029(3) 0.024(3) 0.009(2) 0.006(2) 0.004(2)
C36 0.048(3) 0.023(2) 0.026(3) 0.005(2) 0.017(2) -0.003(2)
C37 0.035(3) 0.022(2) 0.025(3) -0.003(2) 0.010(2) -0.002(2)
C38 0.075(4) 0.050(4) 0.021(3) 0.003(3) 0.002(3) 0.008(3)
C39 0.027(2) 0.027(2) 0.011(2) 0.0034(18) 0.0071(18) -0.002(2)
C40 0.034(3) 0.030(3) 0.016(2) -0.001(2) 0.007(2) -0.006(2)
C41 0.037(3) 0.040(3) 0.024(3) -0.004(2) 0.004(2) -0.016(2)
C42 0.027(3) 0.063(4) 0.022(3) -0.005(3) 0.003(2) -0.019(3)
C43 0.027(2) 0.058(3) 0.019(3) 0.005(2) 0.008(2) 0.000(2)
C44 0.022(2) 0.032(3) 0.024(3) 0.001(2) 0.003(2) 0.001(2)
C45 0.022(2) 0.030(2) 0.015(2) -0.0021(19) 0.0053(18) 0.005(2)
C46 0.032(3) 0.031(3) 0.024(3) 0.002(2) 0.004(2) -0.001(2)
C47 0.043(3) 0.028(3) 0.041(3) -0.010(2) 0.007(3) 0.010(2)
C48 0.033(3) 0.049(3) 0.032(3) -0.013(3) 0.009(2) 0.015(3)
C49 0.028(3) 0.055(3) 0.026(3) 0.004(2) 0.011(2) 0.011(2)
C50 0.022(2) 0.032(3) 0.026(3) -0.003(2) 0.006(2) 0.005(2)
C51 0.032(2) 0.021(2) 0.022(3) -0.0002(19) 0.011(2) -0.002(2)
C52 0.039(3) 0.034(3) 0.031(3) -0.001(2) 0.012(2) 0.008(2)
C53 0.039(3) 0.047(3) 0.042(4) -0.006(3) 0.012(3) 0.010(3)
C54 0.039(3) 0.034(3) 0.067(4) 0.002(3) 0.023(3) 0.012(3)
C55 0.045(3) 0.047(3) 0.070(5) -0.024(3) 0.031(3) -0.005(3)
C56 0.031(3) 0.043(3) 0.039(3) -0.018(3) 0.010(2) -0.001(2)
C57 0.028(2) 0.015(2) 0.022(3) 0.0052(18) 0.0032(19) 0.0008(19)
C58 0.026(2) 0.033(3) 0.027(3) 0.004(2) 0.007(2) -0.003(2)
C59 0.031(3) 0.044(3) 0.048(4) 0.019(3) 0.019(3) -0.002(2)
C60 0.032(3) 0.027(3) 0.051(4) 0.012(3) 0.003(3) -0.006(2)
C61 0.031(3) 0.031(3) 0.041(3) -0.001(2) -0.005(2) -0.005(2)
C62 0.029(3) 0.029(3) 0.027(3) -0.002(2) 0.002(2) -0.001(2)
C63 0.025(2) 0.022(2) 0.022(3) 0.0071(19) 0.005(2) 0.003(2)
C64 0.029(3) 0.040(3) 0.038(3) 0.003(2) 0.018(2) 0.009(2)
N1 0.0172(17) 0.0244(19) 0.021(2) 0.0042(16) 0.0073(15) -0.0041(16)
N2 0.0222(18) 0.0188(18) 0.0120(19) -0.0017(14) 0.0028(15) -0.0015(15)
O1 0.0213(15) 0.0256(16) 0.0168(17) -0.0014(13) 0.0050(13) 0.0013(13)
O2 0.0190(15) 0.0280(17) 0.0211(18) -0.0006(14) 0.0040(13) 0.0006(13)
F1 0.0489(19) 0.058(2) 0.074(3) -0.0068(19) 0.0260(19) -0.0057(17)
F2 0.103(3) 0.097(3) 0.045(3) -0.028(2) -0.022(2) 0.046(3)
F3 0.069(2) 0.0355(18) 0.083(3) -0.0239(18) 0.020(2) -0.0033(17)
F4 0.062(2) 0.084(3) 0.207(6) -0.073(3) 0.074(3) -0.036(2)
F5 0.122(3) 0.072(3) 0.040(2) 0.000(2) 0.025(2) 0.014(2)
F6 0.063(2) 0.0356(18) 0.065(2) -0.0181(16) 0.0142(18) 0.0054(16)
P1 0.0188(5) 0.0193(6) 0.0168(6) 0.0015(5) 0.0059(5) -0.0011(5)
P2 0.0178(5) 0.0211(6) 0.0152(6) 0.0013(5) 0.0053(4) 0.0007(5)
P3 0.0209(6) 0.0185(5) 0.0138(6) -0.0005(4) 0.0052(4) -0.0011(5)
P4 0.0221(6) 0.0190(6) 0.0156(6) -0.0009(5) 0.0059(5) -0.0013(5)
P5 0.0355(7) 0.0365(8) 0.0413(9) -0.0143(7) 0.0086(7) -0.0021(6)
S1 0.0358(7) 0.0490(8) 0.0425(9) 0.0268(7) 0.0065(6) 0.0064(6)
S2 0.1013(13) 0.0350(8) 0.0232(8) 0.0109(6) 0.0096(8) -0.0053(8)
Fe1 0.0177(3) 0.0196(3) 0.0143(3) 0.0001(2) 0.0050(2) 0.0002(3)

loop_
_atom_type_symbol
_atom_type_description
_atom_type_scat_dispersion_real
_atom_type_scat_dispersion_imag
_atom_type_scat_source
C C 0.0033 0.0016 'International Tables Vol C Tables 4.2.6.8 and 6.1.1.4'
H H 0.0000 0.0000 'International Tables Vol C Tables 4.2.6.8 and 6.1.1.4'
N N 0.0061 0.0033 'International Tables Vol C Tables 4.2.6.8 and 6.1.1.4'
O O 0.0106 0.0060 'International Tables Vol C Tables 4.2.6.8 and 6.1.1.4'
F F 0.0171 0.0103 'International Tables Vol C Tables 4.2.6.8 and 6.1.1.4'
P P 0.1023 0.0942 'International Tables Vol C Tables 4.2.6.8 and 6.1.1.4'
S S 0.1246 0.1234 'International Tables Vol C Tables 4.2.6.8 and 6.1.1.4'
Fe Fe 0.3463 0.8444 'International Tables Vol C Tables 4.2.6.8 and 6.1.1.4'

loop_
_geom_angle_atom_site_label_1
_geom_angle_atom_site_label_2
_geom_angle_atom_site_label_3
_geom_angle
C2 C1 C6 118.7(4)
C2 C1 N1 120.0(4)
C6 C1 N1 121.3(4)
C1 C2 C3 120.5(4)
C1 C2 H2 119.7
C3 C2 H2 119.7
C4 C3 C2 120.8(4)
C4 C3 H3 119.6
C2 C3 H3 119.6
C3 C4 C5 118.5(4)
C3 C4 S1 123.8(3)
C5 C4 S1 117.7(3)
C6 C5 C4 120.6(4)
C6 C5 H5 119.7
C4 C5 H5 119.7
C5 C6 C1 120.8(4)
C5 C6 H6 119.6
C1 C6 H6 119.6
S1 C7 H7A 109.5
S1 C7 H7B 109.5
H7A C7 H7B 109.5
S1 C7 H7C 109.5
H7A C7 H7C 109.5
H7B C7 H7C 109.5
C13 C8 C9 117.9(4)
C13 C8 P1 120.8(4)
C9 C8 P1 120.9(3)
C10 C9 C8 120.7(4)
C10 C9 H9 119.7
C8 C9 H9 119.7
C9 C10 C11 120.1(5)
C9 C10 H10 119.9
C11 C10 H10 119.9
C12 C11 C10 120.1(4)
C12 C11 H11 119.9
C10 C11 H11 119.9
C11 C12 C13 119.9(4)
C11 C12 H12 120.0
C13 C12 H12 120.0
C12 C13 C8 121.2(4)
C12 C13 H13 119.4
C8 C13 H13 119.4
C15 C14 C19 118.9(4)
C15 C14 P1 124.8(4)
C19 C14 P1 116.2(3)
C14 C15 C16 119.6(5)
C14 C15 H15 120.2
C16 C15 H15 120.2
C15 C16 C17 121.4(5)
C15 C16 H16 119.3
C17 C16 H16 119.3
C18 C17 C16 118.8(5)
C18 C17 H17 120.6
C16 C17 H17 120.6
C17 C18 C19 120.8(5)
C17 C18 H18 119.6
C19 C18 H18 119.6
C18 C19 C14 120.4(4)
C18 C19 H19 119.8
C14 C19 H19 119.8
C21 C20 C25 118.2(4)
C21 C20 P2 123.6(3)
C25 C20 P2 118.2(3)
C20 C21 C22 120.7(4)
C20 C21 H21 119.7
C22 C21 H21 119.7
C23 C22 C21 119.9(4)
C23 C22 H22 120.0
C21 C22 H22 120.0
C24 C23 C22 119.4(5)
C24 C23 H23 120.3
C22 C23 H23 120.3
C25 C24 C23 120.5(5)
C25 C24 H24 119.8
C23 C24 H24 119.8
C24 C25 C20 121.2(4)
C24 C25 H25 119.4
C20 C25 H25 119.4
C31 C26 C27 118.6(4)
C31 C26 P2 119.2(4)
C27 C26 P2 122.1(3)
C28 C27 C26 120.2(5)
C28 C27 H27 119.9
C26 C27 H27 119.9
C29 C28 C27 120.3(5)
C29 C28 H28 119.8
C27 C28 H28 119.8
C28 C29 C30 120.5(5)
C28 C29 H29 119.8
C30 C29 H29 119.8
C29 C30 C31 119.0(5)
C29 C30 H30 120.5
C31 C30 H30 120.5
C26 C31 C30 121.4(5)
C26 C31 H31 119.3
C30 C31 H31 119.3
C33 C32 C37 118.8(4)
C33 C32 N2 121.0(4)
C37 C32 N2 120.2(4)
C32 C33 C34 121.0(4)
C32 C33 H33 119.5
C34 C33 H33 119.5
C35 C34 C33 120.0(4)
C35 C34 H34 120.0
C33 C34 H34 120.0
C34 C35 C36 118.6(4)
C34 C35 S2 124.9(4)
C36 C35 S2 116.4(4)
C37 C36 C35 121.9(4)
C37 C36 H36 119.0
C35 C36 H36 119.0
C36 C37 C32 119.6(4)
C36 C37 H37 120.2
C32 C37 H37 120.2
S2 C38 H38A 109.5
S2 C38 H38B 109.5
H38A C38 H38B 109.5
S2 C38 H38C 109.5
H38A C38 H38C 109.5
H38B C38 H38C 109.5
C40 C39 C44 118.3(4)
C40 C39 P3 122.5(3)
C44 C39 P3 119.1(3)
C41 C40 C39 120.4(5)
C41 C40 H40 119.8
C39 C40 H40 119.8
C42 C41 C40 120.3(5)
C42 C41 H41 119.8
C40 C41 H41 119.8
C41 C42 C43 120.5(5)
C41 C42 H42 119.8
C43 C42 H42 119.8
C44 C43 C42 120.1(5)
C44 C43 H43 119.9
C42 C43 H43 119.9
C43 C44 C39 120.4(5)
C43 C44 H44 119.8
C39 C44 H44 119.8
C50 C45 C46 118.8(4)
C50 C45 P3 123.2(3)
C46 C45 P3 117.8(3)
C47 C46 C45 120.2(5)
C47 C46 H46 119.9
C45 C46 H46 119.9
C46 C47 C48 120.7(5)
C46 C47 H47 119.6
C48 C47 H47 119.6
C47 C48 C49 119.5(4)
C47 C48 H48 120.3
C49 C48 H48 120.3
C48 C49 C50 120.3(5)
C48 C49 H49 119.8
C50 C49 H49 119.8
C49 C50 C45 120.4(5)
C49 C50 H50 119.8
C45 C50 H50 119.8
C56 C51 C52 117.5(4)
C56 C51 P4 120.0(4)
C52 C51 P4 122.2(4)
C51 C52 C53 121.6(5)
C51 C52 H52 119.2
C53 C52 H52 119.2
C54 C53 C52 119.5(5)
C54 C53 H53 120.3
C52 C53 H53 120.3
C53 C54 C55 120.4(5)
C53 C54 H54 119.8
C55 C54 H54 119.8
C56 C55 C54 118.5(5)
C56 C55 H55 120.7
C54 C55 H55 120.7
C51 C56 C55 122.4(5)
C51 C56 H56 118.8
C55 C56 H56 118.8
C58 C57 C62 118.9(4)
C58 C57 P4 121.7(4)
C62 C57 P4 119.1(3)
C57 C58 C59 120.2(5)
C57 C58 H58 119.9
C59 C58 H58 119.9
C60 C59 C58 119.3(5)
C60 C59 H59 120.3
C58 C59 H59 120.3
C59 C60 C61 121.6(5)
C59 C60 H60 119.2
C61 C60 H60 119.2
C62 C61 C60 119.6(5)
C62 C61 H61 120.2
C60 C61 H61 120.2
C61 C62 C57 120.4(5)
C61 C62 H62 119.8
C57 C62 H62 119.8
O1 C63 O2 116.5(4)
O1 C63 C64 122.4(4)
O2 C63 C64 121.2(4)
O1 C63 Fe1 58.1(2)
O2 C63 Fe1 58.4(2)
C64 C63 Fe1 178.1(3)
C63 C64 H64A 109.5
C63 C64 H64B 109.5
H64A C64 H64B 109.5
C63 C64 H64C 109.5
H64A C64 H64C 109.5
H64B C64 H64C 109.5
C1 N1 P1 130.9(3)
C1 N1 P2 130.6(3)
P1 N1 P2 98.33(18)
C32 N2 P4 129.8(3)
C32 N2 P3 131.9(3)
P4 N2 P3 98.23(18)
C63 O1 Fe1 89.8(3)
C63 O2 Fe1 89.3(2)
N1 P1 C14 109.63(19)
N1 P1 C8 107.87(19)
C14 P1 C8 104.2(2)
N1 P1 Fe1 94.16(12)
C14 P1 Fe1 124.34(15)
C8 P1 Fe1 115.33(14)
C14 P1 P2 122.79(14)
C8 P1 P2 128.94(15)
Fe1 P1 P2 53.83(4)
N1 P2 C26 106.33(19)
N1 P2 C20 105.70(19)
C26 P2 C20 104.9(2)
N1 P2 Fe1 94.10(12)
C26 P2 Fe1 122.62(15)
C20 P2 Fe1 120.32(15)
C26 P2 P1 118.24(15)
C20 P2 P1 129.92(14)
Fe1 P2 P1 54.50(4)
N2 P3 C45 106.65(19)
N2 P3 C39 105.01(18)
C45 P3 C39 102.8(2)
N2 P3 Fe1 94.03(12)
C45 P3 Fe1 128.82(15)
C39 P3 Fe1 116.40(14)
C45 P3 P4 123.96(15)
C39 P3 P4 125.78(15)
Fe1 P3 P4 54.11(4)
N2 P4 C51 108.4(2)
N2 P4 C57 107.76(19)
C51 P4 C57 107.0(2)
N2 P4 Fe1 94.83(12)
C51 P4 Fe1 115.19(15)
C57 P4 Fe1 122.11(14)
C51 P4 P3 128.49(15)
C57 P4 P3 120.63(15)
Fe1 P4 P3 54.24(4)
F4 P5 F6 89.4(2)
F4 P5 F2 89.9(3)
F6 P5 F2 91.1(2)
F4 P5 F1 179.6(2)
F6 P5 F1 90.96(18)
F2 P5 F1 90.1(2)
F4 P5 F5 90.5(3)
F6 P5 F5 89.5(2)
F2 P5 F5 179.3(2)
F1 P5 F5 89.4(2)
F4 P5 F3 90.5(2)
F6 P5 F3 179.3(2)
F2 P5 F3 89.6(2)
F1 P5 F3 89.15(19)
F5 P5 F3 89.9(2)
C4 S1 C7 102.2(2)
C35 S2 C38 104.4(3)
O1 Fe1 O2 64.38(12)
O1 Fe1 P2 97.48(9)
O2 Fe1 P2 156.93(10)
O1 Fe1 P4 92.69(9)
O2 Fe1 P4 90.93(9)
P2 Fe1 P4 104.69(5)
O1 Fe1 P3 153.32(9)
O2 Fe1 P3 93.67(9)
P2 Fe1 P3 107.20(5)
P4 Fe1 P3 71.65(4)
O1 Fe1 P1 88.50(9)
O2 Fe1 P1 92.74(9)
P2 Fe1 P1 71.68(4)
P4 Fe1 P1 176.31(5)
P3 Fe1 P1 108.52(5)
O1 Fe1 C63 32.12(13)
O2 Fe1 C63 32.27(13)
P2 Fe1 C63 128.13(12)
P4 Fe1 C63 92.60(11)
P3 Fe1 C63 124.67(12)
P1 Fe1 C63 90.27(11)

loop_
_geom_bond_atom_site_label_1
_geom_bond_atom_site_label_2
_geom_bond_distance
C1 C2 1.382(6)
C1 C6 1.389(6)
C1 N1 1.424(5)
C2 C3 1.395(6)
C2 H2 0.9500
C3 C4 1.385(6)
C3 H3 0.9500
C4 C5 1.392(6)
C4 S1 1.776(5)
C5 C6 1.387(6)
C5 H5 0.9500
C6 H6 0.9500
C7 S1 1.791(5)
C7 H7A 0.9800
C7 H7B 0.9800
C7 H7C 0.9800
C8 C13 1.387(6)
C8 C9 1.411(6)
C8 P1 1.815(4)
C9 C10 1.376(6)
C9 H9 0.9500
C10 C11 1.387(7)
C10 H10 0.9500
C11 C12 1.375(7)
C11 H11 0.9500
C12 C13 1.387(6)
C12 H12 0.9500
C13 H13 0.9500
C14 C15 1.382(6)
C14 C19 1.393(6)
C14 P1 1.807(4)
C15 C16 1.385(7)
C15 H15 0.9500
C16 C17 1.386(8)
C16 H16 0.9500
C17 C18 1.360(7)
C17 H17 0.9500
C18 C19 1.388(7)
C18 H18 0.9500
C19 H19 0.9500
C20 C21 1.386(6)
C20 C25 1.405(6)
C20 P2 1.827(4)
C21 C22 1.402(6)
C21 H21 0.9500
C22 C23 1.391(7)
C22 H22 0.9500
C23 C24 1.385(7)
C23 H23 0.9500
C24 C25 1.372(6)
C24 H24 0.9500
C25 H25 0.9500
C26 C31 1.385(6)
C26 C27 1.398(6)
C26 P2 1.813(4)
C27 C28 1.384(6)
C27 H27 0.9500
C28 C29 1.377(8)
C28 H28 0.9500
C29 C30 1.385(8)
C29 H29 0.9500
C30 C31 1.387(7)
C30 H30 0.9500
C31 H31 0.9500
C32 C33 1.379(6)
C32 C37 1.401(6)
C32 N2 1.438(5)
C33 C34 1.407(6)
C33 H33 0.9500
C34 C35 1.376(6)
C34 H34 0.9500
C35 C36 1.389(7)
C35 S2 1.769(5)
C36 C37 1.378(6)
C36 H36 0.9500
C37 H37 0.9500
C38 S2 1.780(6)
C38 H38A 0.9800
C38 H38B 0.9800
C38 H38C 0.9800
C39 C40 1.396(6)
C39 C44 1.406(6)
C39 P3 1.838(4)
C40 C41 1.387(6)
C40 H40 0.9500
C41 C42 1.364(7)
C41 H41 0.9500
C42 C43 1.381(7)
C42 H42 0.9500
C43 C44 1.378(6)
C43 H43 0.9500
C44 H44 0.9500
C45 C50 1.393(6)
C45 C46 1.402(6)
C45 P3 1.815(4)
C46 C47 1.384(7)
C46 H46 0.9500
C47 C48 1.385(8)
C47 H47 0.9500
C48 C49 1.386(7)
C48 H48 0.9500
C49 C50 1.392(6)
C49 H49 0.9500
C50 H50 0.9500
C51 C56 1.376(7)
C51 C52 1.383(7)
C51 P4 1.822(4)
C52 C53 1.399(7)
C52 H52 0.9500
C53 C54 1.366(8)
C53 H53 0.9500
C54 C55 1.396(8)
C54 H54 0.9500
C55 C56 1.392(7)
C55 H55 0.9500
C56 H56 0.9500
C57 C58 1.386(6)
C57 C62 1.401(6)
C57 P4 1.826(4)
C58 C59 1.393(7)
C58 H58 0.9500
C59 C60 1.364(7)
C59 H59 0.9500
C60 C61 1.373(8)
C60 H60 0.9500
C61 C62 1.373(7)
C61 H61 0.9500
C62 H62 0.9500
C63 O1 1.270(5)
C63 O2 1.275(5)
C63 C64 1.478(6)
C63 Fe1 2.388(4)
C64 H64A 0.9800
C64 H64B 0.9800
C64 H64C 0.9800
N1 P1 1.710(3)
N1 P2 1.736(3)
N2 P4 1.708(4)
N2 P3 1.731(4)
O1 Fe1 2.027(3)
O2 Fe1 2.034(3)
F1 P5 1.588(3)
F2 P5 1.587(4)
F3 P5 1.599(3)
F4 P5 1.573(4)
F5 P5 1.589(4)
F6 P5 1.584(3)
P1 Fe1 2.2360(12)
P1 P2 2.6075(15)
P2 Fe1 2.2172(12)
P3 Fe1 2.2228(13)
P3 P4 2.6000(16)
P4 Fe1 2.2191(12)

loop_
_geom_torsion_atom_site_label_1
_geom_torsion_atom_site_label_2
_geom_torsion_atom_site_label_3
_geom_torsion_atom_site_label_4
_geom_torsion
C6 C1 C2 C3 3.6(7)
N1 C1 C2 C3 -174.1(4)
C1 C2 C3 C4 -0.4(7)
C2 C3 C4 C5 -2.6(8)
C2 C3 C4 S1 177.2(4)
C3 C4 C5 C6 2.3(8)
S1 C4 C5 C6 -177.5(4)
C4 C5 C6 C1 0.9(8)
C2 C1 C6 C5 -3.9(7)
N1 C1 C6 C5 173.8(4)
C13 C8 C9 C10 1.1(6)
P1 C8 C9 C10 174.2(3)
C8 C9 C10 C11 -1.2(7)
C9 C10 C11 C12 1.1(7)
C10 C11 C12 C13 -1.0(7)
C11 C12 C13 C8 1.0(7)
C9 C8 C13 C12 -1.0(6)
P1 C8 C13 C12 -174.1(4)
C19 C14 C15 C16 -1.2(7)
P1 C14 C15 C16 179.4(4)
C14 C15 C16 C17 -1.4(9)
C15 C16 C17 C18 2.3(9)
C16 C17 C18 C19 -0.6(9)
C17 C18 C19 C14 -1.9(8)
C15 C14 C19 C18 2.8(7)
P1 C14 C19 C18 -177.8(4)
C25 C20 C21 C22 -1.2(7)
P2 C20 C21 C22 175.8(4)
C20 C21 C22 C23 0.0(7)
C21 C22 C23 C24 1.8(8)
C22 C23 C24 C25 -2.4(8)
C23 C24 C25 C20 1.2(8)
C21 C20 C25 C24 0.6(7)
P2 C20 C25 C24 -176.5(4)
C31 C26 C27 C28 -0.6(7)
P2 C26 C27 C28 176.2(4)
C26 C27 C28 C29 -0.2(7)
C27 C28 C29 C30 0.6(8)
C28 C29 C30 C31 -0.1(8)
C27 C26 C31 C30 1.0(7)
P2 C26 C31 C30 -175.9(4)
C29 C30 C31 C26 -0.7(7)
C37 C32 C33 C34 -0.8(6)
N2 C32 C33 C34 178.7(4)
C32 C33 C34 C35 -0.8(7)
C33 C34 C35 C36 2.0(7)
C33 C34 C35 S2 -179.8(3)
C34 C35 C36 C37 -1.7(7)
S2 C35 C36 C37 180.0(4)
C35 C36 C37 C32 0.1(7)
C33 C32 C37 C36 1.1(6)
N2 C32 C37 C36 -178.4(4)
C44 C39 C40 C41 -1.1(7)
P3 C39 C40 C41 174.5(4)
C39 C40 C41 C42 2.5(7)
C40 C41 C42 C43 -2.5(8)
C41 C42 C43 C44 1.2(8)
C42 C43 C44 C39 0.1(7)
C40 C39 C44 C43 -0.1(7)
P3 C39 C44 C43 -176.0(4)
C50 C45 C46 C47 -3.4(7)
P3 C45 C46 C47 172.3(4)
C45 C46 C47 C48 1.3(7)
C46 C47 C48 C49 1.2(8)
C47 C48 C49 C50 -1.6(8)
C48 C49 C50 C45 -0.5(7)
C46 C45 C50 C49 3.0(7)
P3 C45 C50 C49 -172.5(4)
C56 C51 C52 C53 1.3(7)
P4 C51 C52 C53 174.6(4)
C51 C52 C53 C54 0.6(8)
C52 C53 C54 C55 -2.6(9)
C53 C54 C55 C56 2.7(9)
C52 C51 C56 C55 -1.2(8)
P4 C51 C56 C55 -174.7(4)
C54 C55 C56 C51 -0.7(9)
C62 C57 C58 C59 -1.3(7)
P4 C57 C58 C59 -174.7(4)
C57 C58 C59 C60 -0.2(7)
C58 C59 C60 C61 1.9(8)
C59 C60 C61 C62 -2.1(8)
C60 C61 C62 C57 0.6(7)
C58 C57 C62 C61 1.1(7)
P4 C57 C62 C61 174.7(4)
C2 C1 N1 P1 167.7(3)
C6 C1 N1 P1 -9.9(6)
C2 C1 N1 P2 -7.8(6)
C6 C1 N1 P2 174.5(3)
C33 C32 N2 P4 -171.1(3)
C37 C32 N2 P4 8.4(6)
C33 C32 N2 P3 4.8(6)
C37 C32 N2 P3 -175.7(3)
O2 C63 O1 Fe1 -1.4(4)
C64 C63 O1 Fe1 177.8(4)
O1 C63 O2 Fe1 1.4(4)
C64 C63 O2 Fe1 -177.8(4)
C1 N1 P1 C14 -58.8(4)
P2 N1 P1 C14 117.7(2)
C1 N1 P1 C8 54.1(4)
P2 N1 P1 C8 -129.35(19)
C1 N1 P1 Fe1 172.4(4)
P2 N1 P1 Fe1 -11.05(15)
C1 N1 P1 P2 -176.6(5)
C15 C14 P1 N1 14.8(5)
C19 C14 P1 N1 -164.6(3)
C15 C14 P1 C8 -100.4(4)
C19 C14 P1 C8 80.2(4)
C15 C14 P1 Fe1 124.5(4)
C19 C14 P1 Fe1 -54.9(4)
C15 C14 P1 P2 58.7(5)
C19 C14 P1 P2 -120.6(3)
C13 C8 P1 N1 -158.1(3)
C9 C8 P1 N1 29.0(4)
C13 C8 P1 C14 -41.6(4)
C9 C8 P1 C14 145.5(3)
C13 C8 P1 Fe1 98.2(3)
C9 C8 P1 Fe1 -74.7(4)
C13 C8 P1 P2 161.0(3)
C9 C8 P1 P2 -11.9(4)
C1 N1 P2 C26 62.0(4)
P1 N1 P2 C26 -114.6(2)
C1 N1 P2 C20 -49.2(4)
P1 N1 P2 C20 134.23(19)
C1 N1 P2 Fe1 -172.3(4)
P1 N1 P2 Fe1 11.14(15)
C1 N1 P2 P1 176.6(5)
C31 C26 P2 N1 -174.2(3)
C27 C26 P2 N1 9.0(4)
C31 C26 P2 C20 -62.4(4)
C27 C26 P2 C20 120.8(4)
C31 C26 P2 Fe1 79.8(4)
C27 C26 P2 Fe1 -97.0(4)
C31 C26 P2 P1 143.8(3)
C27 C26 P2 P1 -33.0(4)
C21 C20 P2 N1 116.6(4)
C25 C20 P2 N1 -66.5(4)
C21 C20 P2 C26 4.4(4)
C25 C20 P2 C26 -178.6(3)
C21 C20 P2 Fe1 -138.9(3)
C25 C20 P2 Fe1 38.0(4)
C21 C20 P2 P1 153.9(3)
C25 C20 P2 P1 -29.2(4)
C32 N2 P3 C45 60.0(4)
P4 N2 P3 C45 -123.18(19)
C32 N2 P3 C39 -48.7(4)
P4 N2 P3 C39 128.14(18)
C32 N2 P3 Fe1 -167.4(3)
P4 N2 P3 Fe1 9.43(14)
C32 N2 P3 P4 -176.8(5)
C50 C45 P3 N2 -7.9(4)
C46 C45 P3 N2 176.5(3)
C50 C45 P3 C39 102.3(4)
C46 C45 P3 C39 -73.3(4)
C50 C45 P3 Fe1 -117.5(4)
C46 C45 P3 Fe1 66.9(4)
C50 C45 P3 P4 -48.9(4)
C46 C45 P3 P4 135.5(3)
C40 C39 P3 N2 138.2(4)
C44 C39 P3 N2 -46.2(4)
C40 C39 P3 C45 26.8(4)
C44 C39 P3 C45 -157.6(4)
C40 C39 P3 Fe1 -119.4(3)
C44 C39 P3 Fe1 56.2(4)
C40 C39 P3 P4 177.2(3)
C44 C39 P3 P4 -7.1(4)
C32 N2 P4 C51 48.9(4)
P3 N2 P4 C51 -128.02(19)
C32 N2 P4 C57 -66.6(4)
P3 N2 P4 C57 116.51(19)
C32 N2 P4 Fe1 167.5(3)
P3 N2 P4 Fe1 -9.45(14)
C32 N2 P4 P3 176.9(4)
C56 C51 P4 N2 -174.8(4)
C52 C51 P4 N2 12.1(4)
C56 C51 P4 C57 -58.8(4)
C52 C51 P4 C57 128.0(4)
C56 C51 P4 Fe1 80.5(4)
C52 C51 P4 Fe1 -92.7(4)
C56 C51 P4 P3 143.7(3)
C52 C51 P4 P3 -29.5(5)
C58 C57 P4 N2 -2.0(4)
C62 C57 P4 N2 -175.4(3)
C58 C57 P4 C51 -118.3(4)
C62 C57 P4 C51 68.3(4)
C58 C57 P4 Fe1 105.8(4)
C62 C57 P4 Fe1 -67.6(4)
C58 C57 P4 P3 41.3(4)
C62 C57 P4 P3 -132.1(3)
C3 C4 S1 C7 -24.5(5)
C5 C4 S1 C7 155.3(4)
C34 C35 S2 C38 9.1(5)
C36 C35 S2 C38 -172.8(4)

loop_
_platon_squeeze_void_nr
_platon_squeeze_void_average_x
_platon_squeeze_void_average_y
_platon_squeeze_void_average_z
_platon_squeeze_void_volume
_platon_squeeze_void_count_electrons
1 0.000 0.500 0.000 258.8 97.3
2 0.000 0.000 0.500 258.8 97.2
3 0.110 0.544 0.363 15.7 1.9
4 0.110 0.956 0.863 15.7 1.9
5 0.890 0.044 0.137 15.7 2.2
6 0.890 0.456 0.637 15.7 2.1
